data_4348449
loop_
_publ_author_name
'Macdonald, Charles L. B.'
'Binder, Justin F.'
'Swidan, Ala'aeddeen'
'Nguyen, Jennifer H.'
'Kosnik, Stephanie C.'
'Ellis, Bobby D.'

_publ_section_title
;
 Convenient Preparation and Detailed Analysis of a Series of
 NHC-Stabilized Phosphorus(I) Dyes and Their Derivatives.
;
_journal_issue 14
_journal_name_full 'Inorganic chemistry'
_journal_page_first 7152
_journal_page_last 7166
_journal_paper_doi 10.1021/acs.inorgchem.6b01163
_journal_volume 55
_journal_year 2016
_chemical_formula_moiety 'C18 H21 N4 P, 2(C F3 O3 S), C2 H3 N'
_chemical_formula_sum 'C22 H24 F6 N5 O6 P S2'
_chemical_formula_weight 663.55
_space_group_crystal_system triclinic
_space_group_IT_number 2
_space_group_name_Hall '-P 1'
_space_group_name_H-M_alt 'P -1'
_atom_sites_solution_hydrogens mixed
_audit_creation_method SHELXL-2014/7
_cell_angle_alpha 103.508(2)
_cell_angle_beta 105.014(2)
_cell_angle_gamma 98.757(2)
_cell_formula_units_Z 2
_cell_length_a 8.0203(4)
_cell_length_b 13.8070(6)
_cell_length_c 13.9727(6)
_cell_measurement_reflns_used 9873
_cell_measurement_temperature 173(2)
_cell_measurement_theta_max 64.99
_cell_measurement_theta_min 3.38
_cell_volume 1415.34(11)
_computing_cell_refinement 'Bruker SAINT'
_computing_data_collection 'Bruker APEX2'
_computing_data_reduction 'Bruker SAINT'
_computing_molecular_graphics 'Bruker SHELXTL'
_computing_publication_material 'Bruker SHELXTL'
_computing_structure_refinement 'SHELXL-2014/7 (Sheldrick, 2014)'
_computing_structure_solution 'SHELXS-97 (Sheldrick 2008)'
_diffrn_ambient_temperature 173(2)
_diffrn_measured_fraction_theta_full 0.991
_diffrn_measured_fraction_theta_max 0.991
_diffrn_measurement_device_type 'Bruker APEX-II CCD'
_diffrn_measurement_method '\f and \w scans'
_diffrn_radiation_type CuK\a
_diffrn_radiation_wavelength 1.54178
_diffrn_reflns_av_R_equivalents 0.0435
_diffrn_reflns_av_unetI/netI 0.0398
_diffrn_reflns_Laue_measured_fraction_full 0.991
_diffrn_reflns_Laue_measured_fraction_max 0.991
_diffrn_reflns_limit_h_max 9
_diffrn_reflns_limit_h_min -9
_diffrn_reflns_limit_k_max 16
_diffrn_reflns_limit_k_min -16
_diffrn_reflns_limit_l_max 16
_diffrn_reflns_limit_l_min -16
_diffrn_reflns_number 20689
_diffrn_reflns_point_group_measured_fraction_full 0.991
_diffrn_reflns_point_group_measured_fraction_max 0.991
_diffrn_reflns_theta_full 65.099
_diffrn_reflns_theta_max 65.099
_diffrn_reflns_theta_min 3.380
_exptl_absorpt_coefficient_mu 3.037
_exptl_absorpt_correction_T_max 0.784
_exptl_absorpt_correction_T_min 0.667
_exptl_absorpt_correction_type multi-scan
_exptl_absorpt_process_details 'SADABS; Bruker, 2012'
_exptl_crystal_colour yellow
_exptl_crystal_density_diffrn 1.557
_exptl_crystal_description prism
_exptl_crystal_F_000 680
_exptl_crystal_size_max 0.14
_exptl_crystal_size_mid 0.12
_exptl_crystal_size_min 0.08
_refine_diff_density_max 0.467
_refine_diff_density_min -0.607
_refine_diff_density_rms 0.079
_refine_ls_extinction_method none
_refine_ls_goodness_of_fit_ref 1.084
_refine_ls_hydrogen_treatment mixed
_refine_ls_matrix_type full
_refine_ls_number_parameters 446
_refine_ls_number_reflns 4790
_refine_ls_number_restraints 61
_refine_ls_restrained_S_all 1.077
_refine_ls_R_factor_all 0.0582
_refine_ls_R_factor_gt 0.0509
_refine_ls_shift/su_max 0.000
_refine_ls_shift/su_mean 0.000
_refine_ls_structure_factor_coef Fsqd
_refine_ls_weighting_details 'w=1/[\s^2^(Fo^2^)+(0.0775P)^2^+1.1848P] where P=(Fo^2^+2Fc^2^)/3'
_refine_ls_weighting_scheme calc
_refine_ls_wR_factor_gt 0.1384
_refine_ls_wR_factor_ref 0.1455
_reflns_Friedel_coverage 0.000
_reflns_number_gt 4136
_reflns_number_total 4790
_reflns_threshold_expression 'I > 2\s(I)'
_cod_data_source_file ic6b01163_si_010.cif
_cod_data_source_block shelx
_cod_database_code 4348449
_shelx_shelxl_version_number 2014/7
_shelx_space_group_comment
;
The symmetry employed for this shelxl refinement is uniquely defined
by the following loop, which should always be used as a source of
symmetry information in preference to the above space-group names.
They are only intended as comments.
;
_shelx_estimated_absorpt_t_min 0.6401
_shelx_estimated_absorpt_t_max 0.7526

loop_
_space_group_symop_operation_xyz
'x, y, z'
'-x, -y, -z'

loop_
_atom_site_label
_atom_site_type_symbol
_atom_site_fract_x
_atom_site_fract_y
_atom_site_fract_z
_atom_site_U_iso_or_equiv
_atom_site_adp_type
_atom_site_occupancy
_atom_site_site_symmetry_order
_atom_site_calc_flag
_atom_site_refinement_flags_posn
_atom_site_refinement_flags_adp
_atom_site_refinement_flags_occupancy
_atom_site_disorder_assembly
_atom_site_disorder_group
P P 0.63730(11) 0.10922(7) 0.88112(6) 0.0544(3) Uani 1 1 d D . . . .
N12 N 0.8470(3) 0.30558(16) 0.99791(17) 0.0315(5) Uani 1 1 d . . . . .
N15 N 1.0083(3) 0.19431(16) 0.96932(16) 0.0300(5) Uani 1 1 d . . . . .
N22 N 0.7001(3) -0.02098(17) 0.70966(16) 0.0315(5) Uani 1 1 d . . . . .
N25 N 0.6721(3) 0.12866(17) 0.69002(16) 0.0311(5) Uani 1 1 d . . . . .
C11 C 0.8421(4) 0.2089(2) 0.94719(19) 0.0307(6) Uani 1 1 d . . . . .
C13 C 1.0206(4) 0.3535(2) 1.0554(2) 0.0333(6) Uani 1 1 d . . . . .
C14 C 1.1230(3) 0.2829(2) 1.0372(2) 0.0316(6) Uani 1 1 d . . . . .
C16 C 1.0950(4) 0.4519(2) 1.1221(2) 0.0451(7) Uani 1 1 d . . . . .
H16 H 1.0257 0.5008 1.1342 0.054 Uiso 1 1 calc R U . . .
C17 C 1.2746(5) 0.4736(3) 1.1693(3) 0.0548(9) Uani 1 1 d . . . . .
H17 H 1.3309 0.5398 1.2155 0.066 Uiso 1 1 calc R U . . .
C18 C 1.3783(4) 0.4023(3) 1.1521(3) 0.0528(8) Uani 1 1 d . . . . .
H18 H 1.5020 0.4211 1.1871 0.063 Uiso 1 1 calc R U . . .
C19 C 1.3048(4) 0.3054(2) 1.0856(2) 0.0422(7) Uani 1 1 d . . . . .
H19 H 1.3745 0.2567 1.0735 0.051 Uiso 1 1 calc R U . . .
C21 C 0.6716(3) 0.0702(2) 0.75402(19) 0.0305(6) Uani 1 1 d . . . . .
C23 C 0.7230(3) -0.0196(2) 0.61443(19) 0.0311(6) Uani 1 1 d . . . . .
C24 C 0.7054(3) 0.0749(2) 0.60230(19) 0.0318(6) Uani 1 1 d . . . . .
C26 C 0.7565(4) -0.0941(2) 0.5399(2) 0.0399(7) Uani 1 1 d . . . . .
H26 H 0.7675 -0.1594 0.5483 0.048 Uiso 1 1 calc R U . . .
C27 C 0.7724(4) -0.0672(3) 0.4534(2) 0.0449(7) Uani 1 1 d . . . . .
H27 H 0.7968 -0.1150 0.4007 0.054 Uiso 1 1 calc R U . . .
C28 C 0.7539(4) 0.0288(3) 0.4408(2) 0.0449(7) Uani 1 1 d . . . . .
H28 H 0.7651 0.0437 0.3794 0.054 Uiso 1 1 calc R U . . .
C29 C 0.7202(4) 0.1016(2) 0.5138(2) 0.0389(7) Uani 1 1 d . . . . .
H29 H 0.7077 0.1665 0.5050 0.047 Uiso 1 1 calc R U . . .
C121 C 0.6974(4) 0.3539(2) 0.9994(3) 0.0425(7) Uani 1 1 d . . . . .
H12A H 0.5927 0.3129 0.9422 0.064 Uiso 1 1 calc R U . . .
H12B H 0.7267 0.4227 0.9920 0.064 Uiso 1 1 calc R U . . .
H12C H 0.6724 0.3585 1.0652 0.064 Uiso 1 1 calc R U . . .
C151 C 1.0630(4) 0.1010(2) 0.9289(2) 0.0377(6) Uani 1 1 d . . . . .
H15A H 0.9721 0.0413 0.9216 0.057 Uiso 1 1 calc R U . . .
H15B H 1.1754 0.0996 0.9768 0.057 Uiso 1 1 calc R U . . .
H15C H 1.0781 0.0995 0.8613 0.057 Uiso 1 1 calc R U . . .
C221 C 0.7028(4) -0.1105(2) 0.7492(2) 0.0419(7) Uani 1 1 d . . . . .
H22A H 0.8249 -0.1185 0.7717 0.063 Uiso 1 1 calc R U . . .
H22B H 0.6297 -0.1718 0.6944 0.063 Uiso 1 1 calc R U . . .
H22C H 0.6556 -0.1009 0.8080 0.063 Uiso 1 1 calc R U . . .
C251 C 0.6427(4) 0.2326(2) 0.7084(2) 0.0429(7) Uani 1 1 d . . . . .
H25A H 0.5571 0.2392 0.7471 0.064 Uiso 1 1 calc R U . . .
H25B H 0.5963 0.2464 0.6421 0.064 Uiso 1 1 calc R U . . .
H25C H 0.7551 0.2817 0.7485 0.064 Uiso 1 1 calc R U . . .
H11 H 0.671(6) 0.028(2) 0.919(3) 0.015(11) Uiso 0.5 1 d D . P . .
H12 H 0.490(4) 0.150(3) 0.870(4) 0.035(15) Uiso 0.5 1 d D . P . .
O11 O 0.1172(3) 0.88329(17) 0.87079(17) 0.0490(5) Uani 1 1 d . . . . .
O12 O 0.4047(3) 0.84146(17) 0.90635(16) 0.0474(5) Uani 1 1 d . . . . .
O13 O 0.3300(3) 0.94395(17) 0.79012(16) 0.0516(6) Uani 1 1 d . . . . .
S1 S 0.26722(9) 0.86887(5) 0.83592(5) 0.0321(2) Uani 1 1 d . . . . .
C1 C 0.1769(5) 0.7537(2) 0.7268(3) 0.0504(8) Uani 1 1 d . . . . .
F11 F 0.2972(4) 0.7303(2) 0.6820(2) 0.0965(9) Uani 1 1 d . . . . .
F12 F 0.1185(4) 0.67416(15) 0.75592(19) 0.0830(8) Uani 1 1 d . . . . .
F13 F 0.0439(4) 0.76486(19) 0.65456(17) 0.0839(8) Uani 1 1 d . . . . .
S2 S 0.19064(10) 0.31877(6) 0.78961(6) 0.0445(2) Uani 1 1 d . . . . .
C2 C 0.1523(6) 0.3585(3) 0.6727(3) 0.0591(9) Uani 1 1 d . . . . .
O21 O 0.1012(15) 0.3707(7) 0.8446(7) 0.094(4) Uani 0.532(6) 1 d . . P A 1
O22 O 0.0898(8) 0.2074(4) 0.7395(4) 0.0701(18) Uani 0.532(6) 1 d . U P A 1
O23 O 0.3634(6) 0.3315(6) 0.8126(5) 0.092(3) Uani 0.532(6) 1 d . U P A 1
F21 F 0.193(2) 0.3116(6) 0.5952(6) 0.127(4) Uani 0.532(6) 1 d . U P A 1
F22 F 0.1973(15) 0.4560(7) 0.6875(11) 0.094(4) Uani 0.532(6) 1 d . U P A 1
F23 F -0.0378(8) 0.3470(7) 0.6225(6) 0.112(3) Uani 0.532(6) 1 d . U P A 1
O31 O 0.0338(10) 0.3124(10) 0.8105(8) 0.093(4) Uani 0.468(6) 1 d . U P A 2
O32 O 0.2703(8) 0.2351(4) 0.7864(4) 0.0603(19) Uani 0.468(6) 1 d . U P A 2
O33 O 0.3228(9) 0.4141(4) 0.8737(4) 0.069(2) Uani 0.468(6) 1 d . U P A 2
F31 F 0.131(2) 0.4440(9) 0.6834(10) 0.114(5) Uani 0.468(6) 1 d . U P A 2
F32 F 0.3212(9) 0.3661(6) 0.6552(6) 0.083(2) Uani 0.468(6) 1 d . U P A 2
F33 F 0.0572(11) 0.2858(5) 0.6017(4) 0.081(2) Uani 0.468(6) 1 d . U P A 2
N51 N 0.4632(11) 0.6575(6) 0.5060(6) 0.154(3) Uani 1 1 d . . . . .
C51 C 0.3536(13) 0.5806(6) 0.4780(6) 0.135(3) Uani 1 1 d . . . . .
C52 C 0.2178(14) 0.4839(8) 0.4403(9) 0.202(5) Uani 1 1 d . . . . .
H52A H 0.0998 0.4989 0.4284 0.304 Uiso 1 1 calc R U . . .
H52B H 0.2364 0.4462 0.4920 0.304 Uiso 1 1 calc R U . . .
H52C H 0.2270 0.4425 0.3753 0.304 Uiso 1 1 calc R U . . .

loop_
_atom_site_aniso_label
_atom_site_aniso_U_11
_atom_site_aniso_U_22
_atom_site_aniso_U_33
_atom_site_aniso_U_23
_atom_site_aniso_U_13
_atom_site_aniso_U_12
P 0.0451(5) 0.0693(6) 0.0305(4) -0.0067(4) 0.0171(3) -0.0180(4)
N12 0.0345(12) 0.0309(11) 0.0321(11) 0.0079(9) 0.0148(9) 0.0102(9)
N15 0.0330(11) 0.0282(11) 0.0304(11) 0.0060(9) 0.0140(9) 0.0079(9)
N22 0.0313(11) 0.0324(12) 0.0300(11) 0.0075(9) 0.0091(9) 0.0071(9)
N25 0.0295(11) 0.0323(11) 0.0265(11) 0.0046(9) 0.0047(9) 0.0049(9)
C11 0.0353(14) 0.0327(14) 0.0259(12) 0.0076(10) 0.0130(11) 0.0083(11)
C13 0.0375(15) 0.0310(13) 0.0335(14) 0.0068(11) 0.0177(12) 0.0056(11)
C14 0.0329(14) 0.0295(13) 0.0317(13) 0.0053(11) 0.0141(11) 0.0026(11)
C16 0.0540(19) 0.0313(15) 0.0497(17) 0.0020(13) 0.0258(15) 0.0063(13)
C17 0.055(2) 0.0394(17) 0.056(2) -0.0046(15) 0.0194(16) -0.0070(15)
C18 0.0384(17) 0.0500(19) 0.057(2) 0.0005(15) 0.0128(15) -0.0024(14)
C19 0.0344(15) 0.0423(16) 0.0476(17) 0.0060(13) 0.0160(13) 0.0067(13)
C21 0.0264(13) 0.0336(14) 0.0281(13) 0.0065(11) 0.0061(10) 0.0045(11)
C23 0.0256(13) 0.0371(14) 0.0269(13) 0.0053(11) 0.0065(10) 0.0049(11)
C24 0.0251(12) 0.0385(15) 0.0243(12) 0.0034(11) 0.0033(10) 0.0018(11)
C26 0.0342(15) 0.0438(16) 0.0378(15) 0.0031(13) 0.0110(12) 0.0107(12)
C27 0.0338(15) 0.060(2) 0.0318(15) -0.0010(13) 0.0104(12) 0.0056(14)
C28 0.0376(16) 0.065(2) 0.0275(14) 0.0097(14) 0.0103(12) 0.0020(14)
C29 0.0328(14) 0.0487(17) 0.0298(14) 0.0121(12) 0.0053(11) -0.0006(13)
C121 0.0420(16) 0.0423(16) 0.0515(17) 0.0143(14) 0.0215(14) 0.0198(13)
C151 0.0406(15) 0.0316(14) 0.0411(15) 0.0053(12) 0.0149(13) 0.0121(12)
C221 0.0477(17) 0.0386(16) 0.0432(16) 0.0153(13) 0.0160(14) 0.0114(13)
C251 0.0488(17) 0.0348(15) 0.0415(16) 0.0078(12) 0.0101(13) 0.0107(13)
O11 0.0477(12) 0.0536(13) 0.0507(12) 0.0125(10) 0.0205(10) 0.0203(10)
O12 0.0512(13) 0.0559(13) 0.0405(11) 0.0152(10) 0.0141(10) 0.0255(11)
O13 0.0620(14) 0.0458(12) 0.0385(11) 0.0166(10) 0.0072(10) -0.0055(11)
S1 0.0376(4) 0.0313(3) 0.0288(3) 0.0092(3) 0.0113(3) 0.0091(3)
C1 0.062(2) 0.0416(17) 0.0437(17) 0.0076(14) 0.0170(16) 0.0053(15)
F11 0.1013(19) 0.0902(18) 0.0799(16) -0.0282(14) 0.0515(15) 0.0088(15)
F12 0.127(2) 0.0373(11) 0.0735(15) 0.0109(10) 0.0310(14) -0.0059(12)
F13 0.0922(17) 0.0714(15) 0.0522(12) 0.0041(11) -0.0144(12) -0.0017(13)
S2 0.0432(4) 0.0435(4) 0.0568(5) 0.0167(3) 0.0238(4) 0.0211(3)
C2 0.078(3) 0.045(2) 0.050(2) 0.0081(16) 0.0248(19) 0.0009(19)
O21 0.149(10) 0.115(7) 0.062(5) 0.036(4) 0.056(6) 0.101(7)
O22 0.090(4) 0.056(3) 0.056(3) 0.019(2) 0.014(3) 0.002(3)
O23 0.033(3) 0.144(7) 0.116(5) 0.077(5) 0.012(3) 0.029(3)
F21 0.259(13) 0.093(5) 0.067(4) 0.034(4) 0.090(7) 0.064(7)
F22 0.106(6) 0.045(4) 0.094(6) 0.024(3) -0.016(4) -0.021(4)
F23 0.066(3) 0.135(6) 0.113(5) 0.086(4) -0.032(3) -0.016(4)
O31 0.044(4) 0.186(12) 0.087(7) 0.079(7) 0.039(4) 0.043(5)
O32 0.087(5) 0.048(3) 0.059(3) 0.017(2) 0.031(3) 0.036(3)
O33 0.091(5) 0.041(3) 0.051(3) -0.004(2) 0.006(3) -0.003(3)
F31 0.220(15) 0.091(9) 0.080(7) 0.051(7) 0.061(9) 0.110(10)
F32 0.087(4) 0.118(5) 0.071(4) 0.049(4) 0.049(3) 0.027(4)
F33 0.079(4) 0.088(4) 0.042(3) 0.013(3) -0.015(3) -0.015(4)
N51 0.194(7) 0.123(5) 0.152(6) 0.029(4) 0.089(5) 0.008(5)
C51 0.171(7) 0.110(5) 0.123(5) 0.035(4) 0.053(5) 0.006(5)
C52 0.208(11) 0.151(8) 0.208(11) 0.066(8) 0.019(8) -0.022(7)

loop_
_atom_type_symbol
_atom_type_description
_atom_type_scat_dispersion_real
_atom_type_scat_dispersion_imag
_atom_type_scat_source
C C 0.0181 0.0091 'International Tables Vol C Tables 4.2.6.8 and 6.1.1.4'
H H 0.0000 0.0000 'International Tables Vol C Tables 4.2.6.8 and 6.1.1.4'
N N 0.0311 0.0180 'International Tables Vol C Tables 4.2.6.8 and 6.1.1.4'
O O 0.0492 0.0322 'International Tables Vol C Tables 4.2.6.8 and 6.1.1.4'
F F 0.0727 0.0534 'International Tables Vol C Tables 4.2.6.8 and 6.1.1.4'
P P 0.2955 0.4335 'International Tables Vol C Tables 4.2.6.8 and 6.1.1.4'
S S 0.3331 0.5567 'International Tables Vol C Tables 4.2.6.8 and 6.1.1.4'

loop_
_geom_angle_atom_site_label_1
_geom_angle_atom_site_label_2
_geom_angle_atom_site_label_3
_geom_angle
C21 P C11 98.10(11)
C21 P H11 101.5(16)
C11 P H11 103.9(16)
C21 P H12 108(2)
C11 P H12 111.6(17)
H11 P H12 129(3)
C11 N12 C13 108.7(2)
C11 N12 C121 127.6(2)
C13 N12 C121 123.6(2)
C11 N15 C14 109.1(2)
C11 N15 C151 126.6(2)
C14 N15 C151 124.3(2)
C21 N22 C23 108.6(2)
C21 N22 C221 128.0(2)
C23 N22 C221 123.4(2)
C21 N25 C24 109.0(2)
C21 N25 C251 126.0(2)
C24 N25 C251 125.0(2)
N15 C11 N12 108.6(2)
N15 C11 P 126.2(2)
N12 C11 P 124.1(2)
N12 C13 C14 107.0(2)
N12 C13 C16 131.2(3)
C14 C13 C16 121.8(3)
N15 C14 C13 106.6(2)
N15 C14 C19 131.3(3)
C13 C14 C19 122.1(3)
C17 C16 C13 115.8(3)
C17 C16 H16 122.1
C13 C16 H16 122.1
C16 C17 C18 122.7(3)
C16 C17 H17 118.7
C18 C17 H17 118.7
C19 C18 C17 121.5(3)
C19 C18 H18 119.3
C17 C18 H18 119.3
C18 C19 C14 116.2(3)
C18 C19 H19 121.9
C14 C19 H19 121.9
N25 C21 N22 108.8(2)
N25 C21 P 125.0(2)
N22 C21 P 126.2(2)
C24 C23 N22 106.7(2)
C24 C23 C26 122.4(3)
N22 C23 C26 130.9(3)
C23 C24 N25 106.9(2)
C23 C24 C29 121.6(3)
N25 C24 C29 131.5(3)
C27 C26 C23 115.8(3)
C27 C26 H26 122.1
C23 C26 H26 122.1
C26 C27 C28 121.9(3)
C26 C27 H27 119.0
C28 C27 H27 119.0
C29 C28 C27 122.2(3)
C29 C28 H28 118.9
C27 C28 H28 118.9
C28 C29 C24 116.2(3)
C28 C29 H29 121.9
C24 C29 H29 121.9
N12 C121 H12A 109.5
N12 C121 H12B 109.5
H12A C121 H12B 109.5
N12 C121 H12C 109.5
H12A C121 H12C 109.5
H12B C121 H12C 109.5
N15 C151 H15A 109.5
N15 C151 H15B 109.5
H15A C151 H15B 109.5
N15 C151 H15C 109.5
H15A C151 H15C 109.5
H15B C151 H15C 109.5
N22 C221 H22A 109.5
N22 C221 H22B 109.5
H22A C221 H22B 109.5
N22 C221 H22C 109.5
H22A C221 H22C 109.5
H22B C221 H22C 109.5
N25 C251 H25A 109.5
N25 C251 H25B 109.5
H25A C251 H25B 109.5
N25 C251 H25C 109.5
H25A C251 H25C 109.5
H25B C251 H25C 109.5
O13 S1 O11 115.58(14)
O13 S1 O12 114.44(14)
O11 S1 O12 114.67(13)
O13 S1 C1 103.06(14)
O11 S1 C1 103.02(15)
O12 S1 C1 103.74(15)
F11 C1 F12 107.4(3)
F11 C1 F13 106.5(3)
F12 C1 F13 107.7(3)
F11 C1 S1 111.5(2)
F12 C1 S1 111.5(2)
F13 C1 S1 111.9(2)
O23 S2 O21 126.8(6)
O31 S2 O32 118.7(6)
O23 S2 O22 113.7(4)
O21 S2 O22 110.4(5)
O31 S2 O33 106.5(6)
O32 S2 O33 108.4(4)
O23 S2 C2 97.8(3)
O21 S2 C2 104.7(4)
O31 S2 C2 104.5(5)
O32 S2 C2 114.1(3)
O22 S2 C2 97.3(2)
O33 S2 C2 103.4(2)
F31 C2 F33 123.1(9)
F21 C2 F22 109.6(8)
F31 C2 F32 102.8(9)
F33 C2 F32 103.6(6)
F21 C2 F23 99.0(7)
F22 C2 F23 96.4(6)
F31 C2 S2 114.5(7)
F33 C2 S2 107.6(4)
F21 C2 S2 121.4(4)
F22 C2 S2 114.8(7)
F32 C2 S2 102.5(3)
F23 C2 S2 111.5(3)
N51 C51 C52 178.5(9)
C51 C52 H52A 109.5
C51 C52 H52B 109.5
H52A C52 H52B 109.5
C51 C52 H52C 109.5
H52A C52 H52C 109.5
H52B C52 H52C 109.5

loop_
_geom_bond_atom_site_label_1
_geom_bond_atom_site_label_2
_geom_bond_distance
P C21 1.836(3)
P C11 1.838(3)
P H11 1.37(3)
P H12 1.37(3)
N12 C11 1.346(3)
N12 C13 1.383(4)
N12 C121 1.461(4)
N15 C11 1.346(3)
N15 C14 1.380(3)
N15 C151 1.460(3)
N22 C21 1.348(3)
N22 C23 1.394(3)
N22 C221 1.468(4)
N25 C21 1.338(3)
N25 C24 1.389(3)
N25 C251 1.463(4)
C13 C14 1.388(4)
C13 C16 1.395(4)
C14 C19 1.391(4)
C16 C17 1.372(5)
C16 H16 0.9500
C17 C18 1.401(5)
C17 H17 0.9500
C18 C19 1.376(4)
C18 H18 0.9500
C19 H19 0.9500
C23 C24 1.378(4)
C23 C26 1.394(4)
C24 C29 1.397(4)
C26 C27 1.374(4)
C26 H26 0.9500
C27 C28 1.401(5)
C27 H27 0.9500
C28 C29 1.368(4)
C28 H28 0.9500
C29 H29 0.9500
C121 H12A 0.9800
C121 H12B 0.9800
C121 H12C 0.9800
C151 H15A 0.9800
C151 H15B 0.9800
C151 H15C 0.9800
C221 H22A 0.9800
C221 H22B 0.9800
C221 H22C 0.9800
C251 H25A 0.9800
C251 H25B 0.9800
C251 H25C 0.9800
O11 S1 1.434(2)
O12 S1 1.437(2)
O13 S1 1.434(2)
S1 C1 1.822(3)
C1 F11 1.320(4)
C1 F12 1.320(4)
C1 F13 1.321(4)
S2 O23 1.313(5)
S2 O21 1.342(7)
S2 O31 1.357(8)
S2 O32 1.400(5)
S2 O22 1.528(5)
S2 O33 1.563(5)
S2 C2 1.809(4)
C2 F31 1.199(11)
C2 F33 1.218(6)
C2 F21 1.272(7)
C2 F22 1.291(10)
C2 F32 1.430(7)
C2 F23 1.470(7)
N51 C51 1.181(9)
C51 C52 1.475(12)
C52 H52A 0.9800
C52 H52B 0.9800
C52 H52C 0.9800

loop_
_geom_hbond_atom_site_label_D
_geom_hbond_atom_site_label_H
_geom_hbond_atom_site_label_A
_geom_hbond_distance_DH
_geom_hbond_distance_HA
_geom_hbond_distance_DA
_geom_hbond_angle_DHA
_geom_hbond_site_symmetry_A
C16 H16 O21 0.95 2.18 3.117(8) 170.6 2_667
C16 H16 O31 0.95 2.67 3.555(13) 155.9 2_667
C19 H19 O12 0.95 2.39 3.311(4) 163.6 2_767
C121 H12A O23 0.98 2.32 3.136(6) 140.6 .
C151 H15C O22 0.98 2.52 3.351(6) 142.5 1_655
C221 H22A O11 0.98 2.39 3.342(4) 164.7 1_645
C251 H25A O23 0.98 2.38 3.269(7) 150.6 .
C251 H25A O32 0.98 2.49 3.436(7) 161.0 .
C251 H25B N51 0.98 2.69 3.634(8) 161.8 2_666
C251 H25C O31 0.98 2.11 2.997(9) 149.2 1_655
P H12 O32 1.37(3) 2.46(4) 3.748(5) 155(4) .
C52 H52A F23 0.98 2.47 3.103(14) 121.6 2_566
C52 H52A F31 0.98 2.45 3.310(19) 145.9 2_566

loop_
_geom_torsion_atom_site_label_1
_geom_torsion_atom_site_label_2
_geom_torsion_atom_site_label_3
_geom_torsion_atom_site_label_4
_geom_torsion
C14 N15 C11 N12 1.0(3)
C151 N15 C11 N12 -178.7(2)
C14 N15 C11 P -167.65(19)
C151 N15 C11 P 12.7(4)
C13 N12 C11 N15 -1.0(3)
C121 N12 C11 N15 -177.8(2)
C13 N12 C11 P 167.94(19)
C121 N12 C11 P -8.8(4)
C21 P C11 N15 -66.2(2)
C21 P C11 N12 126.8(2)
C11 N12 C13 C14 0.6(3)
C121 N12 C13 C14 177.6(2)
C11 N12 C13 C16 -178.5(3)
C121 N12 C13 C16 -1.6(5)
C11 N15 C14 C13 -0.6(3)
C151 N15 C14 C13 179.1(2)
C11 N15 C14 C19 177.4(3)
C151 N15 C14 C19 -3.0(4)
N12 C13 C14 N15 0.0(3)
C16 C13 C14 N15 179.3(3)
N12 C13 C14 C19 -178.2(2)
C16 C13 C14 C19 1.0(4)
N12 C13 C16 C17 178.3(3)
C14 C13 C16 C17 -0.8(4)
C13 C16 C17 C18 0.1(5)
C16 C17 C18 C19 0.4(6)
C17 C18 C19 C14 -0.2(5)
N15 C14 C19 C18 -178.2(3)
C13 C14 C19 C18 -0.5(4)
C24 N25 C21 N22 -1.2(3)
C251 N25 C21 N22 178.8(2)
C24 N25 C21 P 178.82(18)
C251 N25 C21 P -1.1(4)
C23 N22 C21 N25 1.2(3)
C221 N22 C21 N25 -177.1(2)
C23 N22 C21 P -178.86(18)
C221 N22 C21 P 2.9(4)
C11 P C21 N25 -66.9(2)
C11 P C21 N22 113.1(2)
C21 N22 C23 C24 -0.7(3)
C221 N22 C23 C24 177.7(2)
C21 N22 C23 C26 179.7(3)
C221 N22 C23 C26 -1.9(4)
N22 C23 C24 N25 -0.1(3)
C26 C23 C24 N25 179.6(2)
N22 C23 C24 C29 -179.7(2)
C26 C23 C24 C29 0.0(4)
C21 N25 C24 C23 0.8(3)
C251 N25 C24 C23 -179.3(2)
C21 N25 C24 C29 -179.6(3)
C251 N25 C24 C29 0.3(4)
C24 C23 C26 C27 0.6(4)
N22 C23 C26 C27 -179.9(3)
C23 C26 C27 C28 -0.8(4)
C26 C27 C28 C29 0.5(5)
C27 C28 C29 C24 0.0(4)
C23 C24 C29 C28 -0.3(4)
N25 C24 C29 C28 -179.8(3)
O13 S1 C1 F11 57.3(3)
O11 S1 C1 F11 177.9(3)
O12 S1 C1 F11 -62.3(3)
O13 S1 C1 F12 177.4(3)
O11 S1 C1 F12 -62.1(3)
O12 S1 C1 F12 57.8(3)
O13 S1 C1 F13 -61.9(3)
O11 S1 C1 F13 58.7(3)
O12 S1 C1 F13 178.5(2)
O31 S2 C2 F31 68.4(11)
O32 S2 C2 F31 -160.4(10)
O33 S2 C2 F31 -43.0(10)
O31 S2 C2 F33 -72.3(8)
O32 S2 C2 F33 58.9(7)
O33 S2 C2 F33 176.4(6)
O23 S2 C2 F21 60.6(9)
O21 S2 C2 F21 -168.0(9)
O22 S2 C2 F21 -54.6(9)
O23 S2 C2 F22 -75.1(8)
O21 S2 C2 F22 56.3(9)
O22 S2 C2 F22 169.6(7)
O31 S2 C2 F32 178.9(7)
O32 S2 C2 F32 -49.9(5)
O33 S2 C2 F32 67.5(5)
O23 S2 C2 F23 176.6(6)
O21 S2 C2 F23 -52.0(7)
O22 S2 C2 F23 61.3(5)
